data_7060122
loop_
_publ_author_name
'Lu, Lu'
'Wang, Jun'
'Shi, Chuncheng'
'Sun, Yanchun'
'Wu, Weiping'
'Pan, Ying'
'Muddassir, Mohd.'

_publ_section_title
;
 Four structural diversity MOF-photocatalysts readily prepared for the
 degradation of the methyl violet dye under UV-visible light
;
_journal_issue 2
_journal_name_full 'New Journal of Chemistry'
_journal_page_first 551
_journal_page_last 560
_journal_paper_doi 10.1039/D0NJ04478D
_journal_volume 45
_journal_year 2021
_chemical_formula_moiety 'C76 H60 Mn2 N2 O32'
_chemical_formula_sum 'C76 H60 Mn2 N2 O32'
_chemical_formula_weight 1623.14
_space_group_crystal_system triclinic
_space_group_IT_number 2
_space_group_name_Hall '-P 1'
_space_group_name_H-M_alt 'P -1'
_atom_sites_solution_hydrogens mixed
_audit_creation_date 2020-10-12
_audit_creation_method
;
Olex2 1.2
(compiled 2018.05.29 svn.r3508 for OlexSys, GUI svn.r5506)
;
_audit_update_record
;
2020-10-13 deposited with the CCDC.	2020-11-19 downloaded from the CCDC.
;
_cell_angle_alpha 92.819(2)
_cell_angle_beta 101.376(2)
_cell_angle_gamma 112.551(2)
_cell_formula_units_Z 1
_cell_length_a 8.9317(11)
_cell_length_b 10.6571(14)
_cell_length_c 21.888(3)
_cell_measurement_reflns_used 3800
_cell_measurement_temperature 296(2)
_cell_measurement_theta_max 27.455
_cell_measurement_theta_min 2.416
_cell_volume 1868.3(4)
_computing_cell_refinement 'CrysAlisPro 1.171.40.61a (Rigaku OD, 2019)'
_computing_data_collection 'CrysAlisPro 1.171.40.61a (Rigaku OD, 2019)'
_computing_data_reduction 'CrysAlisPro 1.171.40.61a (Rigaku OD, 2019)'
_computing_molecular_graphics 'Olex2 (Dolomanov et al., 2009)'
_computing_publication_material 'Olex2 (Dolomanov et al., 2009)'
_computing_structure_refinement 'ShelXL (Sheldrick, 2015)'
_computing_structure_solution 'ShelXS (Sheldrick, 2015)'
_diffrn_ambient_temperature 296.15
_diffrn_measured_fraction_theta_full 0.991
_diffrn_measured_fraction_theta_max 0.941
_diffrn_measurement_device_type 'CCD area detector'
_diffrn_measurement_method 'phi and omega scans'
_diffrn_radiation_monochromator graphite
_diffrn_radiation_type MoK\a
_diffrn_radiation_wavelength 0.71073
_diffrn_reflns_av_R_equivalents 0.0177
_diffrn_reflns_av_unetI/netI 0.0457
_diffrn_reflns_Laue_measured_fraction_full 0.991
_diffrn_reflns_Laue_measured_fraction_max 0.941
_diffrn_reflns_limit_h_max 11
_diffrn_reflns_limit_h_min -11
_diffrn_reflns_limit_k_max 13
_diffrn_reflns_limit_k_min -8
_diffrn_reflns_limit_l_max 19
_diffrn_reflns_limit_l_min -28
_diffrn_reflns_number 11336
_diffrn_reflns_point_group_measured_fraction_full 0.991
_diffrn_reflns_point_group_measured_fraction_max 0.941
_diffrn_reflns_theta_full 25.242
_diffrn_reflns_theta_max 27.598
_diffrn_reflns_theta_min 1.916
_exptl_absorpt_coefficient_mu 0.430
_exptl_absorpt_correction_T_max 0.7456
_exptl_absorpt_correction_T_min 0.6675
_exptl_absorpt_correction_type multi-scan
_exptl_absorpt_process_details
'SADABS-2014/5 (Bruker,2014/5) was used for absorption correction. wR2(int) was 0.0519 before and 0.0293 after correction. The Ratio of minimum to maximum transmission is 0.8953. The \l/2 correction factor is 0.00150.'
_exptl_crystal_colour yellow
_exptl_crystal_colour_primary yellow
_exptl_crystal_density_diffrn 1.443
_exptl_crystal_description block
_exptl_crystal_F_000 836
_exptl_crystal_size_max 0.26
_exptl_crystal_size_mid 0.18
_exptl_crystal_size_min 0.16
_refine_diff_density_max 0.455
_refine_diff_density_min -0.395
_refine_diff_density_rms 0.079
_refine_ls_extinction_method none
_refine_ls_goodness_of_fit_ref 1.074
_refine_ls_hydrogen_treatment mixed
_refine_ls_matrix_type full
_refine_ls_number_parameters 518
_refine_ls_number_reflns 8160
_refine_ls_number_restraints 0
_refine_ls_restrained_S_all 1.074
_refine_ls_R_factor_all 0.0723
_refine_ls_R_factor_gt 0.0478
_refine_ls_shift/su_max 0.000
_refine_ls_shift/su_mean 0.000
_refine_ls_structure_factor_coef Fsqd
_refine_ls_weighting_details 'w=1/[\s^2^(Fo^2^)+(0.0687P)^2^+0.5282P] where P=(Fo^2^+2Fc^2^)/3'
_refine_ls_weighting_scheme calc
_refine_ls_wR_factor_gt 0.1220
_refine_ls_wR_factor_ref 0.1406
_reflns_Friedel_coverage 0.000
_reflns_number_gt 6060
_reflns_number_total 8160
_reflns_threshold_expression 'I > 2\s(I)'
_cod_data_source_file d0nj04478d2.cif
_cod_data_source_block yyyy
_cod_depositor_comments 'Adding full bibliography for 7060122--7060125.cif.'
_cod_database_code 7060122
_shelx_shelxl_version_number 2014/7
_shelx_space_group_comment
;
The symmetry employed for this shelxl refinement is uniquely defined
by the following loop, which should always be used as a source of
symmetry information in preference to the above space-group names.
They are only intended as comments.
;
_shelx_estimated_absorpt_t_max 0.934
_shelx_estimated_absorpt_t_min 0.896
_olex2_refinement_description
;
1. Fixed Uiso
 At 1.2 times of:
  All C(H) groups, All C(H,H) groups
 At 1.5 times of:
  All C(H,H,H) groups, All O(H) groups
2.a Secondary CH2 refined with riding coordinates:
 C9(H9A,H9B), C16(H16A,H16B), C33(H33A,H33B)
2.b Aromatic/amide H refined with riding coordinates:
 C7(H7), C27(H27), C3(H3A), C31(H31), C18(H18), C20(H20), C5(H5A), C29(H29),
 C22(H22), C12(H12), C15(H15), C11(H11), C14(H14A), C35(H35), C36(H36)
2.c Idealised Me refined as rotating group:
 C38(H38A,H38B,H38C)
2.d Idealised tetrahedral OH refined as rotating group:
 O3(H3), O8(H8), O5(H5), O14(H14)
;
_olex2_submission_special_instructions 'No special instructions were received'

loop_
_space_group_symop_operation_xyz
'x, y, z'
'-x, -y, -z'

loop_
_atom_site_label
_atom_site_type_symbol
_atom_site_fract_x
_atom_site_fract_y
_atom_site_fract_z
_atom_site_U_iso_or_equiv
_atom_site_adp_type
_atom_site_occupancy
_atom_site_site_symmetry_order
_atom_site_calc_flag
_atom_site_refinement_flags_posn
_atom_site_refinement_flags_adp
_atom_site_refinement_flags_occupancy
_atom_site_disorder_assembly
_atom_site_disorder_group
Mn1 Mn 0.20974(5) 0.52057(4) -0.00188(2) 0.02990(12) Uani 1 1 d . . . . .
O2 O 0.2747(2) 0.5920(2) 0.11272(8) 0.0401(5) Uani 1 1 d . . . . .
O13 O 0.3198(3) 0.0368(2) -0.18712(8) 0.0413(5) Uani 1 1 d . . . . .
O11 O 0.1263(3) 0.5249(2) -0.11910(8) 0.0449(5) Uani 1 1 d . . . . .
O3 O 0.5763(3) 0.1592(2) 0.18689(9) 0.0458(5) Uani 1 1 d . . . . .
H3 H 0.6242 0.1074 0.1931 0.069 Uiso 1 1 calc GR . . . .
O9 O 0.4894(3) 0.5736(2) 0.34980(8) 0.0521(6) Uani 1 1 d . . . . .
O8 O 1.0223(3) 0.6767(2) 0.81040(8) 0.0453(5) Uani 1 1 d . . . . .
H8 H 1.0670 0.6359 0.8332 0.068 Uiso 1 1 calc GR . . . .
O6 O 0.8275(3) 1.1504(2) 0.90571(8) 0.0446(5) Uani 1 1 d . . . . .
O12 O 0.2170(3) 0.3823(2) -0.07356(8) 0.0433(5) Uani 1 1 d . . . . .
O1 O 0.3145(2) 0.4238(2) 0.06785(8) 0.0403(5) Uani 1 1 d . . . . .
C1 C 0.3253(3) 0.4969(2) 0.11656(10) 0.0265(5) Uani 1 1 d . . . . .
O7 O 1.0418(3) 0.7892(2) 0.90224(8) 0.0452(5) Uani 1 1 d . . . . .
O5 O 0.7297(3) 1.2109(2) 0.81534(8) 0.0437(5) Uani 1 1 d . . . . .
H5 H 0.7291 1.2729 0.8388 0.066 Uiso 1 1 calc GR . . . .
O14 O 0.2694(3) 0.0107(2) -0.29227(8) 0.0520(6) Uani 1 1 d . . . . .
H14 H 0.2888 -0.0575 -0.2864 0.078 Uiso 1 1 calc GR . . . .
C2 C 0.3979(3) 0.4665(2) 0.17895(10) 0.0253(5) Uani 1 1 d . . . . .
O4 O 0.6568(3) 0.2029(2) 0.29198(9) 0.0511(5) Uani 1 1 d . . . . .
C7 C 0.4020(3) 0.5365(3) 0.23486(11) 0.0309(5) Uani 1 1 d . . . . .
H7 H 0.3576 0.6025 0.2341 0.037 Uiso 1 1 calc R . . . .
C25 C 0.1672(3) 0.4253(3) -0.12246(11) 0.0291(5) Uani 1 1 d . . . . .
C26 C 0.1581(3) 0.3532(2) -0.18469(10) 0.0254(5) Uani 1 1 d . . . . .
C32 C 0.2709(3) 0.0694(3) -0.24015(11) 0.0313(5) Uani 1 1 d . . . . .
C27 C 0.2166(3) 0.2493(2) -0.18468(10) 0.0269(5) Uani 1 1 d . . . . .
H27 H 0.2598 0.2261 -0.1468 0.032 Uiso 1 1 calc R . . . .
C24 C 1.0025(3) 0.7702(3) 0.84508(11) 0.0300(5) Uani 1 1 d . . . . .
C3 C 0.4611(3) 0.3660(2) 0.17992(11) 0.0276(5) Uani 1 1 d . . . . .
H3A H 0.4586 0.3194 0.1424 0.033 Uiso 1 1 calc R . . . .
C10 C 0.4953(4) 0.7509(3) 0.42004(12) 0.0431(7) Uani 1 1 d . . . . .
C9 C 0.4347(4) 0.6826(3) 0.35281(12) 0.0480(8) Uani 1 1 d . . . . .
H9A H 0.3140 0.6470 0.3402 0.058 Uiso 1 1 calc R . . . .
H9B H 0.4807 0.7477 0.3250 0.058 Uiso 1 1 calc R . . . .
C8 C 0.5913(3) 0.2255(3) 0.23803(12) 0.0324(6) Uani 1 1 d . . . . .
C30 C 0.0902(3) 0.3188(3) -0.29785(11) 0.0330(6) Uani 1 1 d . . . . .
C21 C 0.9249(3) 0.8543(2) 0.80856(10) 0.0266(5) Uani 1 1 d . . . . .
C13 C 0.6094(4) 0.8783(3) 0.54482(12) 0.0477(8) Uani 1 1 d . . . . .
O10 O 0.7624(3) 0.8827(2) 0.64716(8) 0.0529(6) Uani 1 1 d . . . . .
C31 C 0.0946(3) 0.3875(3) -0.24109(11) 0.0312(5) Uani 1 1 d . . . . .
H31 H 0.0548 0.4563 -0.2413 0.037 Uiso 1 1 calc R . . . .
C23 C 0.7917(3) 1.1354(2) 0.84881(11) 0.0290(5) Uani 1 1 d . . . . .
C18 C 0.7736(3) 1.0102(3) 0.74484(10) 0.0311(5) Uani 1 1 d . . . . .
H18 H 0.7237 1.0628 0.7236 0.037 Uiso 1 1 calc R . . . .
C20 C 0.8933(3) 0.9517(2) 0.84217(10) 0.0260(5) Uani 1 1 d . . . . .
H20 H 0.9220 0.9642 0.8859 0.031 Uiso 1 1 calc R . . . .
C19 C 0.8193(3) 1.0297(2) 0.81061(10) 0.0264(5) Uani 1 1 d . . . . .
C5 C 0.5347(3) 0.4062(3) 0.29324(11) 0.0343(6) Uani 1 1 d . . . . .
H5A H 0.5806 0.3861 0.3315 0.041 Uiso 1 1 calc R . . . .
C28 C 0.2105(3) 0.1808(2) -0.24099(10) 0.0273(5) Uani 1 1 d . . . . .
C16 C 0.6651(4) 0.9464(4) 0.61239(12) 0.0543(9) Uani 1 1 d . . . . .
H16A H 0.7313 1.0438 0.6148 0.065 Uiso 1 1 calc R . . . .
H16B H 0.5691 0.9350 0.6295 0.065 Uiso 1 1 calc R . . . .
C29 C 0.1468(3) 0.2151(3) -0.29838(11) 0.0327(6) Uani 1 1 d . . . . .
H29 H 0.1427 0.1688 -0.3362 0.039 Uiso 1 1 calc R . . . .
C17 C 0.8036(3) 0.9114(3) 0.71175(11) 0.0336(6) Uani 1 1 d . . . . .
C6 C 0.4728(3) 0.5075(3) 0.29200(11) 0.0342(6) Uani 1 1 d . . . . .
C4 C 0.5281(3) 0.3351(2) 0.23716(11) 0.0285(5) Uani 1 1 d . . . . .
C22 C 0.8801(3) 0.8335(3) 0.74335(11) 0.0327(6) Uani 1 1 d . . . . .
H22 H 0.9010 0.7680 0.7209 0.039 Uiso 1 1 calc R . . . .
C12 C 0.6706(5) 0.9449(4) 0.49821(15) 0.0713(11) Uani 1 1 d . . . . .
H12 H 0.7511 1.0344 0.5078 0.086 Uiso 1 1 calc R . . . .
C15 C 0.4329(6) 0.6826(5) 0.46678(16) 0.0965(17) Uani 1 1 d . . . . .
H15 H 0.3513 0.5936 0.4570 0.116 Uiso 1 1 calc R . . . .
C11 C 0.6143(5) 0.8806(4) 0.43581(14) 0.0666(10) Uani 1 1 d . . . . .
H11 H 0.6592 0.9277 0.4046 0.080 Uiso 1 1 calc R . . . .
C14 C 0.4911(7) 0.7459(5) 0.52875(16) 0.108(2) Uani 1 1 d . . . . .
H14A H 0.4491 0.6977 0.5601 0.130 Uiso 1 1 calc R . . . .
O15 O 0.0286(3) 0.3633(2) -0.35121(8) 0.0525(6) Uani 1 1 d . . . . .
C33 C 0.0689(4) 0.3296(3) -0.40804(12) 0.0478(8) Uani 1 1 d . . . . .
H33A H 0.0033 0.2335 -0.4244 0.057 Uiso 1 1 calc R . . . .
H33B H 0.1860 0.3457 -0.4000 0.057 Uiso 1 1 calc R . . . .
C34 C 0.0313(4) 0.4186(3) -0.45522(12) 0.0448(7) Uani 1 1 d . . . . .
C35 C 0.0440(5) 0.5482(3) -0.43678(13) 0.0584(9) Uani 1 1 d . . . . .
H35 H 0.0727 0.5816 -0.3942 0.070 Uiso 1 1 calc R . . . .
C36 C -0.0141(5) 0.3705(3) -0.51865(13) 0.0590(9) Uani 1 1 d . . . . .
H36 H -0.0249 0.2825 -0.5318 0.071 Uiso 1 1 calc R . . . .
O1W O 0.0574(2) 0.64177(19) -0.00170(9) 0.0286(4) Uani 1 1 d . . . . .
N1 N 0.4394(3) 0.7013(3) -0.00143(12) 0.0499(6) Uani 1 1 d . . . . .
C37 C 0.5673(4) 0.7804(3) 0.00029(14) 0.0490(7) Uani 1 1 d . . . . .
C38 C 0.7350(5) 0.8816(4) 0.0029(2) 0.0815(12) Uani 1 1 d . . . . .
H38A H 0.8112 0.8372 0.0070 0.122 Uiso 1 1 calc GR . . . .
H38B H 0.7688 0.9510 0.0384 0.122 Uiso 1 1 calc GR . . . .
H38C H 0.7354 0.9231 -0.0351 0.122 Uiso 1 1 calc GR . . . .
H1WA H 0.054(4) 0.684(3) -0.0337(16) 0.059(10) Uiso 1 1 d . . . . .
H1WB H 0.087(4) 0.693(3) 0.0261(15) 0.045(10) Uiso 1 1 d . . . . .

loop_
_atom_site_aniso_label
_atom_site_aniso_U_11
_atom_site_aniso_U_22
_atom_site_aniso_U_33
_atom_site_aniso_U_23
_atom_site_aniso_U_13
_atom_site_aniso_U_12
Mn1 0.0397(2) 0.0341(2) 0.02261(19) 0.00246(15) 0.00399(15) 0.02387(18)
O2 0.0612(12) 0.0472(11) 0.0261(9) 0.0060(8) 0.0042(8) 0.0399(10)
O13 0.0614(13) 0.0505(12) 0.0305(9) 0.0131(8) 0.0107(8) 0.0415(11)
O11 0.0666(13) 0.0485(12) 0.0338(10) -0.0011(9) 0.0053(9) 0.0423(11)
O3 0.0614(13) 0.0506(13) 0.0412(11) 0.0037(9) 0.0065(9) 0.0426(11)
O9 0.0908(16) 0.0616(14) 0.0194(9) -0.0012(9) -0.0011(9) 0.0550(13)
O8 0.0663(14) 0.0488(12) 0.0351(10) 0.0013(9) 0.0034(9) 0.0432(11)
O6 0.0753(14) 0.0411(11) 0.0219(9) -0.0031(8) -0.0009(9) 0.0351(11)
O12 0.0711(14) 0.0489(12) 0.0221(9) 0.0051(8) 0.0098(8) 0.0377(11)
O1 0.0610(12) 0.0451(11) 0.0222(8) -0.0006(8) 0.0003(8) 0.0345(10)
C1 0.0298(12) 0.0297(13) 0.0205(11) 0.0021(9) 0.0009(9) 0.0151(11)
O7 0.0768(14) 0.0437(12) 0.0279(9) 0.0095(8) 0.0076(9) 0.0395(11)
O5 0.0702(14) 0.0477(12) 0.0284(9) 0.0020(8) 0.0051(9) 0.0434(11)
O14 0.0979(17) 0.0530(13) 0.0343(10) 0.0114(9) 0.0233(11) 0.0570(13)
C2 0.0269(12) 0.0256(12) 0.0221(11) 0.0025(9) 0.0004(9) 0.0120(10)
O4 0.0752(15) 0.0534(13) 0.0370(11) 0.0048(9) -0.0032(10) 0.0471(12)
C7 0.0398(14) 0.0331(14) 0.0246(11) 0.0014(10) 0.0015(10) 0.0229(12)
C25 0.0328(13) 0.0327(13) 0.0252(11) 0.0031(10) 0.0074(10) 0.0165(11)
C26 0.0296(12) 0.0269(12) 0.0227(11) 0.0051(9) 0.0077(9) 0.0135(10)
C32 0.0407(14) 0.0336(14) 0.0271(12) 0.0071(10) 0.0096(10) 0.0220(12)
C27 0.0325(13) 0.0284(12) 0.0230(11) 0.0089(9) 0.0065(9) 0.0150(11)
C24 0.0332(13) 0.0270(13) 0.0316(13) 0.0052(10) 0.0077(10) 0.0136(11)
C3 0.0293(13) 0.0288(13) 0.0246(11) 0.0011(9) 0.0025(9) 0.0136(11)
C10 0.0583(18) 0.0539(19) 0.0224(12) -0.0022(12) 0.0016(12) 0.0328(16)
C9 0.070(2) 0.0579(19) 0.0245(13) -0.0053(12) -0.0015(12) 0.0426(17)
C8 0.0344(14) 0.0330(14) 0.0329(13) 0.0054(11) 0.0037(10) 0.0186(12)
C30 0.0447(15) 0.0379(14) 0.0227(11) 0.0089(10) 0.0044(10) 0.0242(12)
C21 0.0279(12) 0.0252(12) 0.0264(11) 0.0054(9) 0.0050(9) 0.0108(10)
C13 0.068(2) 0.058(2) 0.0212(13) -0.0011(12) 0.0015(12) 0.0351(17)
O10 0.0836(16) 0.0697(15) 0.0195(9) -0.0023(9) 0.0003(9) 0.0526(13)
C31 0.0429(15) 0.0328(14) 0.0274(12) 0.0093(10) 0.0076(10) 0.0251(12)
C23 0.0338(13) 0.0254(12) 0.0267(12) 0.0011(10) 0.0031(10) 0.0131(11)
C18 0.0394(14) 0.0321(13) 0.0229(11) 0.0038(10) 0.0012(10) 0.0185(12)
C20 0.0308(13) 0.0252(12) 0.0202(10) 0.0031(9) 0.0035(9) 0.0106(10)
C19 0.0298(13) 0.0240(12) 0.0228(11) -0.0001(9) 0.0033(9) 0.0099(10)
C5 0.0437(15) 0.0368(14) 0.0241(12) 0.0048(10) -0.0019(10) 0.0227(12)
C28 0.0349(13) 0.0291(13) 0.0246(11) 0.0085(10) 0.0098(10) 0.0183(11)
C16 0.082(2) 0.069(2) 0.0232(13) -0.0007(13) -0.0001(14) 0.049(2)
C29 0.0480(16) 0.0369(14) 0.0203(11) 0.0050(10) 0.0089(10) 0.0240(13)
C17 0.0439(15) 0.0375(15) 0.0207(11) -0.0005(10) 0.0027(10) 0.0206(12)
C6 0.0463(15) 0.0366(14) 0.0216(11) 0.0004(10) 0.0001(10) 0.0227(13)
C4 0.0305(13) 0.0247(12) 0.0305(12) 0.0053(10) 0.0026(10) 0.0132(10)
C22 0.0400(15) 0.0326(14) 0.0288(12) -0.0005(10) 0.0065(10) 0.0194(12)
C12 0.104(3) 0.055(2) 0.0335(17) -0.0005(15) 0.0079(17) 0.014(2)
C15 0.122(4) 0.076(3) 0.039(2) -0.0099(19) 0.018(2) -0.014(3)
C11 0.100(3) 0.064(2) 0.0257(15) 0.0039(15) 0.0161(16) 0.022(2)
C14 0.146(4) 0.097(4) 0.0283(18) 0.0004(19) 0.027(2) -0.010(3)
O15 0.0907(16) 0.0731(15) 0.0231(9) 0.0180(9) 0.0119(10) 0.0637(14)
C33 0.079(2) 0.0509(18) 0.0220(12) 0.0081(12) 0.0072(13) 0.0376(17)
C34 0.067(2) 0.0487(17) 0.0248(13) 0.0083(12) 0.0032(12) 0.0334(16)
C35 0.101(3) 0.058(2) 0.0230(13) 0.0051(13) 0.0000(15) 0.045(2)
C36 0.108(3) 0.0502(19) 0.0290(14) 0.0069(13) 0.0058(16) 0.047(2)
O1W 0.0435(11) 0.0264(9) 0.0193(8) 0.0013(8) 0.0033(7) 0.0198(8)
N1 0.0491(16) 0.0488(16) 0.0479(15) 0.0066(12) 0.0131(12) 0.0148(14)
C37 0.058(2) 0.0445(18) 0.0439(17) 0.0061(14) 0.0115(14) 0.0205(17)
C38 0.070(3) 0.062(3) 0.094(3) 0.014(2) 0.023(2) 0.004(2)

loop_
_atom_type_symbol
_atom_type_description
_atom_type_scat_dispersion_real
_atom_type_scat_dispersion_imag
_atom_type_scat_source
C C 0.0033 0.0016 'International Tables Vol C Tables 4.2.6.8 and 6.1.1.4'
H H 0.0000 0.0000 'International Tables Vol C Tables 4.2.6.8 and 6.1.1.4'
Mn Mn 0.3368 0.7283 'International Tables Vol C Tables 4.2.6.8 and 6.1.1.4'
N N 0.0061 0.0033 'International Tables Vol C Tables 4.2.6.8 and 6.1.1.4'
O O 0.0106 0.0060 'International Tables Vol C Tables 4.2.6.8 and 6.1.1.4'

loop_
_geom_angle_atom_site_label_1
_geom_angle_atom_site_label_2
_geom_angle_atom_site_label_3
_geom_angle
_geom_angle_site_symmetry_1
_geom_angle_site_symmetry_3
_geom_angle_publ_flag
O12 Mn1 O2 145.32(6) . . ?
O12 Mn1 O1 89.48(7) . . ?
O12 Mn1 O1W 131.67(7) . . ?
O12 Mn1 O1W 88.87(7) . 2_565 ?
O12 Mn1 N1 100.12(9) . . ?
O1 Mn1 O2 55.85(6) . . ?
O1 Mn1 O1W 87.89(7) . 2_565 ?
O1 Mn1 O1W 134.01(7) . . ?
O1 Mn1 N1 98.44(9) . . ?
O1W Mn1 O2 81.29(6) . . ?
O1W Mn1 O2 90.41(7) 2_565 . ?
O1W Mn1 O1W 75.50(7) . 2_565 ?
O1W Mn1 N1 93.70(9) . . ?
N1 Mn1 O2 85.79(8) . . ?
N1 Mn1 O1W 169.00(8) . 2_565 ?
C1 O2 Mn1 84.16(13) . . ?
C8 O3 H3 109.5 . . ?
C6 O9 C9 118.77(19) . . ?
C24 O8 H8 109.5 . . ?
C25 O12 Mn1 101.81(16) . . ?
C1 O1 Mn1 99.46(15) . . ?
O2 C1 C2 121.3(2) . . ?
O1 C1 O2 120.5(2) . . ?
O1 C1 C2 118.1(2) . . ?
C23 O5 H5 109.5 . . ?
C32 O14 H14 109.5 . . ?
C7 C2 C1 121.1(2) . . ?
C7 C2 C3 120.3(2) . . ?
C3 C2 C1 118.6(2) . . ?
C2 C7 H7 120.1 . . ?
C2 C7 C6 119.7(2) . . ?
C6 C7 H7 120.1 . . ?
O11 C25 O12 120.6(2) . . ?
O11 C25 C26 121.5(2) . . ?
O12 C25 C26 117.8(2) . . ?
C27 C26 C25 118.3(2) . . ?
C31 C26 C25 121.9(2) . . ?
C31 C26 C27 119.8(2) . . ?
O13 C32 C28 118.0(2) . . ?
O14 C32 O13 123.6(2) . . ?
O14 C32 C28 118.4(2) . . ?
C26 C27 H27 120.0 . . ?
C28 C27 C26 120.0(2) . . ?
C28 C27 H27 120.0 . . ?
O8 C24 C21 114.5(2) . . ?
O7 C24 O8 124.1(2) . . ?
O7 C24 C21 121.3(2) . . ?
C2 C3 H3A 120.1 . . ?
C2 C3 C4 119.7(2) . . ?
C4 C3 H3A 120.1 . . ?
C15 C10 C9 120.6(3) . . ?
C11 C10 C9 120.9(3) . . ?
C11 C10 C15 118.5(3) . . ?
O9 C9 C10 106.8(2) . . ?
O9 C9 H9A 110.4 . . ?
O9 C9 H9B 110.4 . . ?
C10 C9 H9A 110.4 . . ?
C10 C9 H9B 110.4 . . ?
H9A C9 H9B 108.6 . . ?
O3 C8 O4 123.8(2) . . ?
O3 C8 C4 118.6(2) . . ?
O4 C8 C4 117.6(2) . . ?
C29 C30 C31 120.7(2) . . ?
O15 C30 C31 115.3(2) . . ?
O15 C30 C29 124.0(2) . . ?
C20 C21 C24 117.9(2) . . ?
C22 C21 C24 121.7(2) . . ?
C22 C21 C20 120.3(2) . . ?
C12 C13 C16 121.9(3) . . ?
C12 C13 C14 117.8(3) . . ?
C14 C13 C16 120.3(3) . . ?
C17 O10 C16 117.9(2) . . ?
C26 C31 C30 120.0(2) . . ?
C26 C31 H31 120.0 . . ?
C30 C31 H31 120.0 . . ?
O6 C23 O5 123.9(2) . . ?
O6 C23 C19 121.8(2) . . ?
O5 C23 C19 114.3(2) . . ?
C19 C18 H18 120.4 . . ?
C17 C18 H18 120.4 . . ?
C17 C18 C19 119.1(2) . . ?
C21 C20 H20 120.0 . . ?
C19 C20 C21 120.0(2) . . ?
C19 C20 H20 120.0 . . ?
C18 C19 C23 121.6(2) . . ?
C20 C19 C23 118.0(2) . . ?
C20 C19 C18 120.4(2) . . ?
C6 C5 H5A 120.1 . . ?
C6 C5 C4 119.8(2) . . ?
C4 C5 H5A 120.1 . . ?
C27 C28 C32 119.3(2) . . ?
C27 C28 C29 120.6(2) . . ?
C29 C28 C32 120.0(2) . . ?
C13 C16 H16A 110.2 . . ?
C13 C16 H16B 110.2 . . ?
O10 C16 C13 107.4(2) . . ?
O10 C16 H16A 110.2 . . ?
O10 C16 H16B 110.2 . . ?
H16A C16 H16B 108.5 . . ?
C30 C29 C28 118.9(2) . . ?
C30 C29 H29 120.6 . . ?
C28 C29 H29 120.6 . . ?
O10 C17 C18 124.1(2) . . ?
O10 C17 C22 115.3(2) . . ?
C18 C17 C22 120.7(2) . . ?
O9 C6 C7 124.8(2) . . ?
O9 C6 C5 115.0(2) . . ?
C5 C6 C7 120.2(2) . . ?
C3 C4 C8 119.6(2) . . ?
C5 C4 C3 120.2(2) . . ?
C5 C4 C8 120.2(2) . . ?
C21 C22 C17 119.4(2) . . ?
C21 C22 H22 120.3 . . ?
C17 C22 H22 120.3 . . ?
C13 C12 H12 119.6 . . ?
C13 C12 C11 120.8(3) . . ?
C11 C12 H12 119.6 . . ?
C10 C15 H15 119.9 . . ?
C10 C15 C14 120.2(4) . . ?
C14 C15 H15 119.9 . . ?
C10 C11 C12 121.1(3) . . ?
C10 C11 H11 119.4 . . ?
C12 C11 H11 119.4 . . ?
C13 C14 C15 121.6(4) . . ?
C13 C14 H14A 119.2 . . ?
C15 C14 H14A 119.2 . . ?
C30 O15 C33 117.2(2) . . ?
O15 C33 H33A 110.1 . . ?
O15 C33 H33B 110.1 . . ?
O15 C33 C34 108.2(2) . . ?
H33A C33 H33B 108.4 . . ?
C34 C33 H33A 110.1 . . ?
C34 C33 H33B 110.1 . . ?
C35 C34 C33 121.8(2) . . ?
C35 C34 C36 118.6(3) . . ?
C36 C34 C33 119.6(3) . . ?
C34 C35 H35 119.8 . . ?
C34 C35 C36 120.5(3) . 2_564 ?
C36 C35 H35 119.8 2_564 . ?
C34 C36 C35 120.9(3) . 2_564 ?
C34 C36 H36 119.6 . . ?
C35 C36 H36 119.6 2_564 . ?
Mn1 O1W Mn1 104.50(7) . 2_565 ?
Mn1 O1W H1WA 112(2) 2_565 . ?
Mn1 O1W H1WA 113(2) . . ?
Mn1 O1W H1WB 112(3) . . ?
Mn1 O1W H1WB 108(2) 2_565 . ?
H1WA O1W H1WB 108(3) . . ?
C37 N1 Mn1 169.9(3) . . ?
N1 C37 C38 178.9(4) . . ?
C37 C38 H38A 109.5 . . ?
C37 C38 H38B 109.5 . . ?
C37 C38 H38C 109.5 . . ?
H38A C38 H38B 109.5 . . ?
H38A C38 H38C 109.5 . . ?
H38B C38 H38C 109.5 . . ?

loop_
_geom_bond_atom_site_label_1
_geom_bond_atom_site_label_2
_geom_bond_distance
_geom_bond_site_symmetry_2
_geom_bond_publ_flag
Mn1 O2 2.4715(17) . ?
Mn1 O12 2.1269(18) . ?
Mn1 O1 2.1450(18) . ?
Mn1 O1W 2.2068(18) . ?
Mn1 O1W 2.3692(19) 2_565 ?
Mn1 N1 2.209(3) . ?
O2 C1 1.258(3) . ?
O13 C32 1.271(3) . ?
O11 C25 1.252(3) . ?
O3 H3 0.8200 . ?
O3 C8 1.249(3) . ?
O9 C9 1.426(3) . ?
O9 C6 1.370(3) . ?
O8 H8 0.8200 . ?
O8 C24 1.309(3) . ?
O6 C23 1.210(3) . ?
O12 C25 1.253(3) . ?
O1 C1 1.254(3) . ?
C1 C2 1.498(3) . ?
O7 C24 1.215(3) . ?
O5 H5 0.8200 . ?
O5 C23 1.315(3) . ?
O14 H14 0.8200 . ?
O14 C32 1.269(3) . ?
C2 C7 1.388(3) . ?
C2 C3 1.389(3) . ?
O4 C8 1.288(3) . ?
C7 H7 0.9300 . ?
C7 C6 1.391(3) . ?
C25 C26 1.503(3) . ?
C26 C27 1.394(3) . ?
C26 C31 1.380(3) . ?
C32 C28 1.480(3) . ?
C27 H27 0.9300 . ?
C27 C28 1.382(3) . ?
C24 C21 1.501(3) . ?
C3 H3A 0.9300 . ?
C3 C4 1.390(3) . ?
C10 C9 1.505(3) . ?
C10 C15 1.369(5) . ?
C10 C11 1.357(5) . ?
C9 H9A 0.9700 . ?
C9 H9B 0.9700 . ?
C8 C4 1.479(3) . ?
C30 C31 1.396(3) . ?
C30 C29 1.382(3) . ?
C30 O15 1.376(3) . ?
C21 C20 1.389(3) . ?
C21 C22 1.386(3) . ?
C13 C16 1.513(4) . ?
C13 C12 1.356(4) . ?
C13 C14 1.375(5) . ?
O10 C16 1.428(3) . ?
O10 C17 1.376(3) . ?
C31 H31 0.9300 . ?
C23 C19 1.493(3) . ?
C18 H18 0.9300 . ?
C18 C19 1.398(3) . ?
C18 C17 1.387(3) . ?
C20 H20 0.9300 . ?
C20 C19 1.380(3) . ?
C5 H5A 0.9300 . ?
C5 C6 1.388(4) . ?
C5 C4 1.389(3) . ?
C28 C29 1.399(3) . ?
C16 H16A 0.9700 . ?
C16 H16B 0.9700 . ?
C29 H29 0.9300 . ?
C17 C22 1.393(3) . ?
C22 H22 0.9300 . ?
C12 H12 0.9300 . ?
C12 C11 1.400(4) . ?
C15 H15 0.9300 . ?
C15 C14 1.388(5) . ?
C11 H11 0.9300 . ?
C14 H14A 0.9300 . ?
O15 C33 1.428(3) . ?
C33 H33A 0.9700 . ?
C33 H33B 0.9700 . ?
C33 C34 1.511(4) . ?
C34 C35 1.375(4) . ?
C34 C36 1.380(4) . ?
C35 H35 0.9300 . ?
C35 C36 1.390(4) 2_564 ?
C36 C35 1.390(4) 2_564 ?
C36 H36 0.9300 . ?
O1W Mn1 2.3692(19) 2_565 ?
O1W H1WA 0.85(3) . ?
O1W H1WB 0.73(3) . ?
N1 C37 1.122(4) . ?
C37 C38 1.460(5) . ?
C38 H38A 0.9600 . ?
C38 H38B 0.9600 . ?
C38 H38C 0.9600 . ?

loop_
_geom_torsion_atom_site_label_1
_geom_torsion_atom_site_label_2
_geom_torsion_atom_site_label_3
_geom_torsion_atom_site_label_4
_geom_torsion
_geom_torsion_site_symmetry_1
_geom_torsion_site_symmetry_2
_geom_torsion_site_symmetry_3
_geom_torsion_site_symmetry_4
_geom_torsion_publ_flag
Mn1 O2 C1 O1 -1.6(2) . . . . ?
Mn1 O2 C1 C2 179.1(2) . . . . ?
Mn1 O12 C25 O11 -1.3(3) . . . . ?
Mn1 O12 C25 C26 178.91(17) . . . . ?
Mn1 O1 C1 O2 1.8(3) . . . . ?
Mn1 O1 C1 C2 -178.86(18) . . . . ?
O2 C1 C2 C7 4.2(4) . . . . ?
O2 C1 C2 C3 -176.0(2) . . . . ?
O13 C32 C28 C27 3.0(4) . . . . ?
O13 C32 C28 C29 -176.5(2) . . . . ?
O11 C25 C26 C27 175.6(2) . . . . ?
O11 C25 C26 C31 -4.1(4) . . . . ?
O3 C8 C4 C3 -3.0(4) . . . . ?
O3 C8 C4 C5 176.7(2) . . . . ?
O8 C24 C21 C20 177.3(2) . . . . ?
O8 C24 C21 C22 -0.5(4) . . . . ?
O6 C23 C19 C18 178.3(2) . . . . ?
O6 C23 C19 C20 -2.3(4) . . . . ?
O12 C25 C26 C27 -4.6(3) . . . . ?
O12 C25 C26 C31 175.7(2) . . . . ?
O1 C1 C2 C7 -175.1(2) . . . . ?
O1 C1 C2 C3 4.7(3) . . . . ?
C1 C2 C7 C6 -178.9(2) . . . . ?
C1 C2 C3 C4 -179.5(2) . . . . ?
O7 C24 C21 C20 -2.4(4) . . . . ?
O7 C24 C21 C22 179.9(2) . . . . ?
O5 C23 C19 C18 -3.2(4) . . . . ?
O5 C23 C19 C20 176.2(2) . . . . ?
O14 C32 C28 C27 -177.7(2) . . . . ?
O14 C32 C28 C29 2.8(4) . . . . ?
C2 C7 C6 O9 177.4(2) . . . . ?
C2 C7 C6 C5 -1.9(4) . . . . ?
C2 C3 C4 C8 178.4(2) . . . . ?
C2 C3 C4 C5 -1.2(4) . . . . ?
O4 C8 C4 C3 178.0(2) . . . . ?
O4 C8 C4 C5 -2.4(4) . . . . ?
C7 C2 C3 C4 0.2(4) . . . . ?
C25 C26 C27 C28 -179.9(2) . . . . ?
C25 C26 C31 C30 179.2(2) . . . . ?
C26 C27 C28 C32 -179.1(2) . . . . ?
C26 C27 C28 C29 0.4(4) . . . . ?
C32 C28 C29 C30 179.5(2) . . . . ?
C27 C26 C31 C30 -0.4(4) . . . . ?
C27 C28 C29 C30 0.1(4) . . . . ?
C24 C21 C20 C19 -178.8(2) . . . . ?
C24 C21 C22 C17 178.0(2) . . . . ?
C3 C2 C7 C6 1.3(4) . . . . ?
C10 C15 C14 C13 1.2(9) . . . . ?
C9 O9 C6 C7 -1.6(4) . . . . ?
C9 O9 C6 C5 177.7(3) . . . . ?
C9 C10 C15 C14 179.2(4) . . . . ?
C9 C10 C11 C12 179.7(3) . . . . ?
C30 O15 C33 C34 -164.7(2) . . . . ?
C21 C20 C19 C23 -178.5(2) . . . . ?
C21 C20 C19 C18 0.9(4) . . . . ?
C13 C12 C11 C10 1.0(6) . . . . ?
O10 C17 C22 C21 -179.4(2) . . . . ?
C31 C26 C27 C28 -0.2(4) . . . . ?
C31 C30 C29 C28 -0.7(4) . . . . ?
C31 C30 O15 C33 160.7(3) . . . . ?
C18 C17 C22 C21 0.7(4) . . . . ?
C20 C21 C22 C17 0.2(4) . . . . ?
C19 C18 C17 O10 179.3(2) . . . . ?
C19 C18 C17 C22 -0.8(4) . . . . ?
C16 C13 C12 C11 -178.6(3) . . . . ?
C16 C13 C14 C15 177.5(5) . . . . ?
C16 O10 C17 C18 -7.8(4) . . . . ?
C16 O10 C17 C22 172.3(3) . . . . ?
C29 C30 C31 C26 0.9(4) . . . . ?
C29 C30 O15 C33 -18.6(4) . . . . ?
C17 O10 C16 C13 -169.3(3) . . . . ?
C17 C18 C19 C23 179.4(2) . . . . ?
C17 C18 C19 C20 0.0(4) . . . . ?
C6 O9 C9 C10 -170.2(3) . . . . ?
C6 C5 C4 C3 0.6(4) . . . . ?
C6 C5 C4 C8 -179.0(2) . . . . ?
C4 C5 C6 O9 -178.4(2) . . . . ?
C4 C5 C6 C7 0.9(4) . . . . ?
C22 C21 C20 C19 -1.0(4) . . . . ?
C12 C13 C16 O10 -110.1(4) . . . . ?
C12 C13 C14 C15 -1.3(8) . . . . ?
C15 C10 C9 O9 -66.9(4) . . . . ?
C15 C10 C11 C12 -1.1(6) . . . . ?
C11 C10 C9 O9 112.3(4) . . . . ?
C11 C10 C15 C14 0.0(7) . . . . ?
C14 C13 C16 O10 71.1(5) . . . . ?
C14 C13 C12 C11 0.2(6) . . . . ?
O15 C30 C31 C26 -178.4(2) . . . . ?
O15 C30 C29 C28 178.5(2) . . . . ?
O15 C33 C34 C35 30.5(4) . . . . ?
O15 C33 C34 C36 -150.7(3) . . . . ?
C33 C34 C35 C36 177.8(3) . . . 2_564 ?
C33 C34 C36 C35 -177.8(3) . . . 2_564 ?
C35 C34 C36 C35 1.0(6) . . . 2_564 ?
C36 C34 C35 C36 -1.0(6) . . . 2_564 ?
